data_4317535
loop_
_publ_author_name
'B. Cashin'
'D. Cunningham'
'P. Daly'
'P. McArdle'
'M. Munroe'
'N. N\'i Chonchubhair'

_publ_section_title
;
 Donor Properties of the Vanadyl Ion: Reactions of Vanadyl Salicylaldimine
 \b-Ketimine and Acetylacetonato Complexes with Groups 14 and 15 Lewis
 Acids
;
_journal_name_full 'Inorganic Chemistry'
_journal_page_first 773
_journal_page_last 782
_journal_paper_doi 10.1021/ic010366s
_journal_volume 41
_journal_year 2002
_chemical_formula_sum 'C62 H66 Cl6 N6 O10 Pb2 V2'
_chemical_formula_weight 1784.17
_chemical_name_common H3N(CH2)2NH3.[PbPh2Cl3.VO(3-MeOsalen)]2
_chemical_name_systematic
;
  {Diphenyltrichlorolead(IV).[N,N'-bis(3-methoxysalicylidene)ethane-1,2 
-diaminato]oxovanadium(IV)}(1/1)/ethane-1,2-diammonium(2/1)
;
_space_group_IT_number 15
_symmetry_cell_setting monoclinic
_symmetry_space_group_name_Hall '-C 2yc'
_symmetry_space_group_name_H-M 'C 1 2/c 1'
_atom_sites_solution_hydrogens geom
_atom_sites_solution_primary direct
_atom_sites_solution_secondary difmap
_audit_creation_method SHELXL-97
_cell_angle_alpha 90.00
_cell_angle_beta 125.3490(10)
_cell_angle_gamma 90.00
_cell_formula_units_Z 4
_cell_length_a 26.785(2)
_cell_length_b 13.7530(10)
_cell_length_c 22.3710(10)
_cell_measurement_reflns_used 25
_cell_measurement_temperature 293(2)
_cell_measurement_theta_max 18
_cell_measurement_theta_min 12
_cell_volume 6721.6(8)
_computing_cell_refinement XDS
_computing_data_collection 'XDS (Wolfgang Kabsch, University of Heidleberg, 2000)'
_computing_data_reduction XDS
_computing_molecular_graphics 'ORTEX (P.McArdle, 1995)'
_computing_publication_material 'SHELXL-97/2 (Sheldrick,1997)'
_computing_structure_refinement 'SHELXL-97 (Sheldrick, 1997)'
_computing_structure_solution 'SHELXS-97 (Sheldrick, 1990)'
_diffrn_ambient_temperature 293(2)
_diffrn_measured_fraction_theta_full 0.926
_diffrn_measured_fraction_theta_max 0.926
_diffrn_measurement_device_type 'Marr Research 180mm Image Plate'
_diffrn_measurement_method 'scintillation counter'
_diffrn_radiation_monochromator graphite
_diffrn_radiation_source 'fine-focus sealed tube'
_diffrn_radiation_type MoK\a
_diffrn_radiation_wavelength 0.71069
_diffrn_reflns_av_R_equivalents 0.0284
_diffrn_reflns_av_sigmaI/netI 0.0381
_diffrn_reflns_limit_h_max 26
_diffrn_reflns_limit_h_min -25
_diffrn_reflns_limit_k_max 13
_diffrn_reflns_limit_k_min -11
_diffrn_reflns_limit_l_max 22
_diffrn_reflns_limit_l_min -22
_diffrn_reflns_number 9484
_diffrn_reflns_theta_full 21.08
_diffrn_reflns_theta_max 21.08
_diffrn_reflns_theta_min 1.76
_exptl_absorpt_coefficient_mu 5.562
_exptl_crystal_colour Green
_exptl_crystal_density_diffrn 1.763
_exptl_crystal_density_method 'not measured'
_exptl_crystal_description Block
_exptl_crystal_F_000 3488
_exptl_crystal_size_max 0.30
_exptl_crystal_size_mid 0.25
_exptl_crystal_size_min 0.20
_refine_diff_density_max 0.591
_refine_diff_density_min -1.281
_refine_diff_density_rms 0.206
_refine_ls_extinction_method none
_refine_ls_goodness_of_fit_ref 1.288
_refine_ls_hydrogen_treatment mixed
_refine_ls_matrix_type full
_refine_ls_number_parameters 400
_refine_ls_number_reflns 3382
_refine_ls_number_restraints 0
_refine_ls_restrained_S_all 1.288
_refine_ls_R_factor_all 0.0272
_refine_ls_R_factor_gt 0.0255
_refine_ls_shift/su_max 0.002
_refine_ls_shift/su_mean 0.000
_refine_ls_structure_factor_coef Fsqd
_refine_ls_weighting_details 'calc w=1/[\s^2^(Fo^2^)+(0.0311P)^2^+7.8704P] where P=(Fo^2^+2Fc^2^)/3'
_refine_ls_weighting_scheme calc
_refine_ls_wR_factor_gt 0.0727
_refine_ls_wR_factor_ref 0.0735
_reflns_number_gt 3233
_reflns_number_total 3382
_reflns_threshold_expression >2sigma(I)
_cod_data_source_file ic010366s_7.cif
_cod_data_source_block H3N(CH2)2NH3.[PbPh2Cl3.VO(3-MeOsalen)]2
_cod_depositor_comments
;
The following automatic conversions were performed:

'_symmetry_cell_setting' value 'Monoclinic' changed to 'monoclinic'
according to the built-in table from CIF Core dictionary named
'cif_core.dic' version 2.4.1 from 2010-06-29.

Automatic conversion script
Id: cif_fix_values 1646 2011-03-28 12:23:43Z adriana 

The following automatic conversions were performed:

data name '_atom_site_symetry_multiplicity' was replaced with
'_atom_site_symmetry_multiplicity' as specified in the replacement
file 'data/replacement-values/replacement_tags.lst'.

Automatic conversion script
Id: cif_correct_tags 9268 2022-04-12 08:56:07Z antanas 
;
_cod_database_code 4317535

loop_
_symmetry_equiv_pos_as_xyz
'x, y, z'
'-x, y, -z+1/2'
'x+1/2, y+1/2, z'
'-x+1/2, y+1/2, -z+1/2'
'-x, -y, -z'
'x, -y, z-1/2'
'-x+1/2, -y+1/2, -z'
'x+1/2, -y+1/2, z-1/2'

loop_
_atom_site_label
_atom_site_type_symbol
_atom_site_fract_x
_atom_site_fract_y
_atom_site_fract_z
_atom_site_U_iso_or_equiv
_atom_site_adp_type
_atom_site_occupancy
_atom_site_symmetry_multiplicity
_atom_site_calc_flag
_atom_site_refinement_flags
_atom_site_disorder_assembly
_atom_site_disorder_group
Pb1 Pb 0.869885(9) 0.736063(16) 0.871248(10) 0.03518(14) Uani 1 1 d . . .
V1 V 0.81394(4) 0.80885(7) 0.64484(4) 0.0316(3) Uani 1 1 d . . .
Cl1 Cl 1.00172(8) 0.74023(11) 0.95161(9) 0.0497(4) Uani 1 1 d . . .
Cl2 Cl 0.75157(9) 0.73894(12) 0.79008(12) 0.0650(5) Uani 1 1 d . . .
Cl3 Cl 0.87988(11) 0.69547(15) 0.98712(11) 0.0886(7) Uani 1 1 d . . .
O3 O 0.84449(17) 0.7854(3) 0.72914(18) 0.0420(10) Uani 1 1 d . . .
O2 O 0.83577(16) 0.7011(3) 0.60833(18) 0.0386(9) Uani 1 1 d . . .
N2 N 0.7260(2) 0.7549(4) 0.5814(3) 0.0418(12) Uani 1 1 d . . .
O1 O 0.86758(15) 0.8904(3) 0.63475(17) 0.0366(9) Uani 1 1 d . . .
O5 O 0.9077(2) 0.5601(3) 0.6246(2) 0.0616(12) Uani 1 1 d . . .
O4 O 0.96520(19) 0.9585(3) 0.6498(2) 0.0564(11) Uani 1 1 d . . .
N3 N 1.0449(2) 0.7521(4) 0.8512(3) 0.0509(14) Uani 1 1 d . . .
H3A H 1.0716 0.7057 0.8601 0.066 Uiso 1 1 calc R . .
H3B H 1.0342 0.7457 0.8820 0.066 Uiso 1 1 calc R . .
H3C H 1.0621 0.8101 0.8575 0.066 Uiso 1 1 calc R . .
N1 N 0.76280(19) 0.9309(4) 0.6255(2) 0.0366(11) Uani 1 1 d . . .
C1 C 0.8755(2) 0.9864(5) 0.6422(3) 0.0381(15) Uani 1 1 d . . .
C2 C 0.9282(3) 1.0258(5) 0.6498(3) 0.0449(16) Uani 1 1 d . . .
C3 C 0.9384(3) 1.1250(6) 0.6570(3) 0.0628(19) Uani 1 1 d . . .
H3 H 0.9726 1.1502 0.6614 0.082 Uiso 1 1 calc R . .
C4 C 0.8984(4) 1.1867(6) 0.6578(4) 0.079(2) Uani 1 1 d . . .
H4 H 0.9067 1.2530 0.6643 0.102 Uiso 1 1 calc R . .
C5 C 0.8466(3) 1.1526(5) 0.6491(3) 0.0593(17) Uani 1 1 d . . .
H5 H 0.8195 1.1957 0.6484 0.077 Uiso 1 1 calc R . .
C6 C 0.8343(3) 1.0516(4) 0.6412(3) 0.0402(15) Uani 1 1 d . . .
C7 C 0.7782(3) 1.0196(5) 0.6288(3) 0.0435(15) Uani 1 1 d . . .
H7 H 0.7509 1.0671 0.6225 0.057 Uiso 1 1 calc R . .
C8 C 0.7039(3) 0.9082(5) 0.6131(3) 0.0560(17) Uani 1 1 d . . .
H8A H 0.6770 0.9642 0.5930 0.078 Uiso 1 1 calc R . .
H8B H 0.7100 0.8903 0.6589 0.078 Uiso 1 1 calc R . .
C9 C 0.6768(3) 0.8264(5) 0.5611(3) 0.0595(18) Uani 1 1 d . . .
H9A H 0.6585 0.8497 0.5116 0.083 Uiso 1 1 calc R . .
H9B H 0.6452 0.7956 0.5629 0.083 Uiso 1 1 calc R . .
C10 C 0.7104(3) 0.6673(5) 0.5563(3) 0.0449(15) Uani 1 1 d . . .
H10 H 0.6691 0.6519 0.5297 0.058 Uiso 1 1 calc R . .
C11 C 0.7510(3) 0.5928(4) 0.5658(3) 0.0402(14) Uani 1 1 d . . .
C12 C 0.7282(3) 0.4969(5) 0.5460(3) 0.0531(17) Uani 1 1 d . . .
H12 H 0.6879 0.4841 0.5288 0.069 Uiso 1 1 calc R . .
C13 C 0.7647(3) 0.4234(5) 0.5520(3) 0.0607(19) Uani 1 1 d . . .
H13 H 0.7492 0.3606 0.5389 0.079 Uiso 1 1 calc R . .
C14 C 0.8248(3) 0.4414(5) 0.5773(3) 0.0542(17) Uani 1 1 d . . .
H14 H 0.8495 0.3908 0.5809 0.070 Uiso 1 1 calc R . .
C15 C 0.8479(3) 0.5339(5) 0.5971(3) 0.0466(16) Uani 1 1 d . . .
C16 C 0.8121(3) 0.6125(4) 0.5919(3) 0.0368(14) Uani 1 1 d . . .
C17 C 1.0195(3) 0.9928(6) 0.6584(4) 0.067(2) Uani 1 1 d . . .
H17A H 1.0085 1.0372 0.6195 0.087 Uiso 1 1 calc R . .
H17B H 1.0414 0.9387 0.6569 0.087 Uiso 1 1 calc R . .
H17C H 1.0449 1.0255 0.7047 0.087 Uiso 1 1 calc R . .
C18 C 0.9482(4) 0.4872(7) 0.6317(6) 0.119(4) Uani 1 1 d . . .
H18A H 0.9526 0.4378 0.6648 0.154 Uiso 1 1 calc R . .
H18B H 0.9874 0.5156 0.6506 0.154 Uiso 1 1 calc R . .
H18C H 0.9319 0.4588 0.5846 0.154 Uiso 1 1 calc R . .
C19 C 0.8751(2) 0.8933(4) 0.8827(3) 0.0340(15) Uani 1 1 d . . .
C20 C 0.8377(3) 0.9505(5) 0.8227(3) 0.0459(16) Uani 1 1 d . . .
H20 H 0.8083 0.9226 0.7776 0.060 Uiso 1 1 calc R . .
C21 C 0.8440(3) 1.0496(5) 0.8297(4) 0.0569(18) Uani 1 1 d . . .
H21 H 0.8189 1.0889 0.7890 0.074 Uiso 1 1 calc R . .
C22 C 0.8873(3) 1.0916(5) 0.8966(4) 0.0536(17) Uani 1 1 d . . .
H22 H 0.8923 1.1587 0.9009 0.070 Uiso 1 1 calc R . .
C23 C 0.9227(3) 1.0333(4) 0.9564(3) 0.0485(16) Uani 1 1 d . . .
H23 H 0.9507 1.0613 1.0019 0.063 Uiso 1 1 calc R . .
C24 C 0.9174(3) 0.9345(4) 0.9503(3) 0.0426(15) Uani 1 1 d . . .
H24 H 0.9421 0.8953 0.9912 0.055 Uiso 1 1 calc R . .
C25 C 0.8775(2) 0.5888(4) 0.8415(3) 0.0350(14) Uani 1 1 d . . .
C26 C 0.9219(3) 0.5281(4) 0.8945(3) 0.0438(15) Uani 1 1 d . . .
H26 H 0.9496 0.5508 0.9420 0.057 Uiso 1 1 calc R . .
C27 C 0.9251(3) 0.4331(5) 0.8769(4) 0.0527(16) Uani 1 1 d . . .
H27 H 0.9555 0.3919 0.9123 0.068 Uiso 1 1 calc R . .
C28 C 0.8833(3) 0.3996(5) 0.8068(4) 0.0559(17) Uani 1 1 d . . .
H28 H 0.8853 0.3356 0.7950 0.073 Uiso 1 1 calc R . .
C29 C 0.8383(3) 0.4605(5) 0.7542(3) 0.0576(18) Uani 1 1 d . . .
H29 H 0.8101 0.4372 0.7071 0.075 Uiso 1 1 calc R . .
C30 C 0.8349(3) 0.5560(4) 0.7709(3) 0.0480(16) Uani 1 1 d . . .
H30 H 0.8045 0.5972 0.7355 0.062 Uiso 1 1 calc R . .
C31 C 0.9901(3) 0.7434(5) 0.7752(3) 0.0564(18) Uani 1 1 d . . .
H31A H 0.9627 0.7975 0.7636 0.079 Uiso 1 1 calc R . .
H31B H 0.9686 0.6835 0.7694 0.079 Uiso 1 1 calc R . .

loop_
_atom_site_aniso_label
_atom_site_aniso_U_11
_atom_site_aniso_U_22
_atom_site_aniso_U_33
_atom_site_aniso_U_23
_atom_site_aniso_U_13
_atom_site_aniso_U_12
Pb1 0.0394(2) 0.03089(19) 0.04003(19) -0.00198(9) 0.02572(14) -0.00585(9)
V1 0.0287(5) 0.0382(6) 0.0312(5) 0.0016(4) 0.0192(4) 0.0040(4)
Cl1 0.0404(10) 0.0495(10) 0.0538(10) -0.0029(7) 0.0242(8) -0.0028(7)
Cl2 0.0376(10) 0.0517(11) 0.0973(14) -0.0125(9) 0.0342(10) -0.0094(8)
Cl3 0.150(2) 0.0785(14) 0.0780(13) 0.0149(11) 0.0889(14) 0.0022(14)
O3 0.046(2) 0.050(3) 0.033(2) 0.0076(18) 0.0247(19) 0.007(2)
O2 0.035(2) 0.042(3) 0.046(2) -0.0091(18) 0.0278(18) -0.002(2)
N2 0.033(3) 0.052(4) 0.044(3) 0.000(2) 0.024(2) 0.000(3)
O1 0.036(2) 0.038(3) 0.044(2) 0.0005(17) 0.0274(18) -0.0003(19)
O5 0.052(3) 0.053(3) 0.086(3) -0.012(2) 0.043(2) 0.008(3)
O4 0.053(3) 0.062(3) 0.076(3) 0.000(2) 0.049(2) -0.007(3)
N3 0.040(3) 0.056(4) 0.056(3) 0.002(2) 0.028(3) 0.003(3)
N1 0.027(3) 0.044(3) 0.044(3) 0.002(2) 0.024(2) 0.006(2)
C1 0.035(4) 0.054(5) 0.024(3) 0.005(3) 0.016(2) -0.004(3)
C2 0.050(4) 0.047(4) 0.043(4) 0.004(3) 0.030(3) 0.000(4)
C3 0.058(5) 0.065(6) 0.075(5) 0.014(4) 0.044(4) -0.005(4)
C4 0.094(6) 0.044(5) 0.097(6) 0.016(4) 0.055(5) -0.001(5)
C5 0.059(4) 0.043(4) 0.077(5) 0.009(3) 0.040(4) 0.012(4)
C6 0.041(4) 0.039(4) 0.039(3) 0.007(3) 0.022(3) 0.009(3)
C7 0.038(4) 0.048(4) 0.047(4) 0.006(3) 0.025(3) 0.017(3)
C8 0.045(4) 0.063(5) 0.065(4) -0.006(3) 0.034(3) 0.006(4)
C9 0.037(4) 0.074(5) 0.074(4) 0.010(4) 0.035(3) 0.009(4)
C10 0.033(3) 0.066(5) 0.038(3) -0.007(3) 0.022(3) -0.012(4)
C11 0.044(4) 0.043(4) 0.033(3) -0.007(3) 0.022(3) -0.006(3)
C12 0.051(4) 0.065(5) 0.041(4) -0.012(3) 0.025(3) -0.011(4)
C13 0.075(5) 0.051(5) 0.050(4) -0.018(3) 0.033(4) -0.018(4)
C14 0.073(5) 0.043(4) 0.048(4) -0.010(3) 0.036(4) 0.003(4)
C15 0.049(4) 0.051(5) 0.041(3) -0.005(3) 0.027(3) 0.004(4)
C16 0.043(4) 0.044(4) 0.028(3) -0.005(3) 0.023(3) 0.000(3)
C17 0.056(4) 0.095(6) 0.068(4) -0.011(4) 0.047(4) -0.019(4)
C18 0.065(5) 0.086(7) 0.192(10) -0.057(7) 0.067(6) -0.001(5)
C19 0.033(3) 0.038(4) 0.032(3) -0.002(3) 0.019(3) -0.002(3)
C20 0.047(4) 0.051(5) 0.032(3) 0.000(3) 0.018(3) 0.010(3)
C21 0.074(5) 0.044(5) 0.060(4) 0.017(3) 0.043(4) 0.024(4)
C22 0.070(4) 0.033(4) 0.077(5) -0.008(4) 0.053(4) 0.001(4)
C23 0.047(4) 0.036(4) 0.056(4) -0.016(3) 0.026(3) -0.003(3)
C24 0.041(4) 0.041(4) 0.036(3) -0.001(3) 0.016(3) 0.002(3)
C25 0.040(3) 0.032(3) 0.041(3) -0.007(3) 0.028(3) -0.009(3)
C26 0.039(3) 0.038(4) 0.048(4) -0.002(3) 0.021(3) -0.004(3)
C27 0.038(4) 0.042(4) 0.077(5) 0.009(3) 0.033(3) 0.003(3)
C28 0.076(5) 0.034(4) 0.078(5) -0.003(4) 0.056(4) 0.001(4)
C29 0.082(5) 0.045(4) 0.054(4) -0.014(3) 0.044(4) -0.016(4)
C30 0.061(4) 0.040(4) 0.042(4) 0.002(3) 0.029(3) -0.006(3)
C31 0.036(4) 0.073(5) 0.049(4) -0.001(3) 0.018(3) -0.002(4)

loop_
_atom_type_symbol
_atom_type_description
_atom_type_scat_dispersion_real
_atom_type_scat_dispersion_imag
_atom_type_scat_source
C C 0.0033 0.0016 'International Tables Vol C Tables 4.2.6.8 and 6.1.1.4'
H H 0.0000 0.0000 'International Tables Vol C Tables 4.2.6.8 and 6.1.1.4'
Cl Cl 0.1484 0.1585 'International Tables Vol C Tables 4.2.6.8 and 6.1.1.4'
N N 0.0061 0.0033 'International Tables Vol C Tables 4.2.6.8 and 6.1.1.4'
O O 0.0106 0.0060 'International Tables Vol C Tables 4.2.6.8 and 6.1.1.4'
Pb Pb -3.3944 10.1111 'International Tables Vol C Tables 4.2.6.8 and 6.1.1.4'
V V 0.3005 0.5294 'International Tables Vol C Tables 4.2.6.8 and 6.1.1.4'

loop_
_geom_angle_atom_site_label_1
_geom_angle_atom_site_label_2
_geom_angle_atom_site_label_3
_geom_angle
_geom_angle_site_symmetry_1
_geom_angle_site_symmetry_3
_geom_angle_publ_flag
C19 Pb1 C25 161.89(18) . . ?
C19 Pb1 Cl3 97.96(13) . . ?
C25 Pb1 Cl3 97.83(14) . . ?
C19 Pb1 Cl2 92.08(13) . . ?
C25 Pb1 Cl2 95.36(15) . . ?
Cl3 Pb1 Cl2 94.80(8) . . ?
C19 Pb1 Cl1 86.28(13) . . ?
C25 Pb1 Cl1 84.92(14) . . ?
Cl3 Pb1 Cl1 90.01(7) . . ?
Cl2 Pb1 Cl1 175.09(5) . . ?
O3 V1 O1 110.33(17) . . ?
O3 V1 O2 105.66(18) . . ?
O1 V1 O2 88.19(16) . . ?
O3 V1 N1 103.77(18) . . ?
O1 V1 N1 87.24(17) . . ?
O2 V1 N1 149.95(16) . . ?
O3 V1 N2 110.00(19) . . ?
O1 V1 N2 139.27(17) . . ?
O2 V1 N2 86.42(18) . . ?
N1 V1 N2 77.96(19) . . ?
C16 O2 V1 127.5(3) . . ?
C10 N2 C9 118.4(5) . . ?
C10 N2 V1 126.1(4) . . ?
C9 N2 V1 115.5(4) . . ?
C1 O1 V1 129.4(3) . . ?
C15 O5 C18 118.5(6) . . ?
C2 O4 C17 117.4(5) . . ?
C7 N1 C8 119.4(5) . . ?
C7 N1 V1 128.0(4) . . ?
C8 N1 V1 112.3(4) . . ?
O1 C1 C6 124.2(5) . . ?
O1 C1 C2 117.7(5) . . ?
C6 C1 C2 118.1(6) . . ?
O4 C2 C3 125.3(6) . . ?
O4 C2 C1 114.5(5) . . ?
C3 C2 C1 120.2(6) . . ?
C4 C3 C2 120.5(7) . . ?
C5 C4 C3 121.4(7) . . ?
C4 C5 C6 119.8(7) . . ?
C1 C6 C5 120.0(6) . . ?
C1 C6 C7 122.1(6) . . ?
C5 C6 C7 117.9(6) . . ?
N1 C7 C6 125.1(5) . . ?
N1 C8 C9 107.2(5) . . ?
C8 C9 N2 108.6(5) . . ?
N2 C10 C11 125.6(5) . . ?
C16 C11 C12 119.9(6) . . ?
C16 C11 C10 121.9(5) . . ?
C12 C11 C10 118.2(6) . . ?
C13 C12 C11 120.5(6) . . ?
C12 C13 C14 120.5(6) . . ?
C15 C14 C13 119.9(6) . . ?
C14 C15 O5 124.9(6) . . ?
C14 C15 C16 121.9(6) . . ?
O5 C15 C16 113.1(5) . . ?
O2 C16 C15 119.5(5) . . ?
O2 C16 C11 123.1(5) . . ?
C15 C16 C11 117.3(6) . . ?
C20 C19 C24 120.7(6) . . ?
C20 C19 Pb1 119.8(4) . . ?
C24 C19 Pb1 119.5(4) . . ?
C19 C20 C21 119.2(6) . . ?
C20 C21 C22 120.7(6) . . ?
C23 C22 C21 119.2(6) . . ?
C22 C23 C24 120.9(6) . . ?
C23 C24 C19 119.3(5) . . ?
C26 C25 C30 121.2(5) . . ?
C26 C25 Pb1 119.2(4) . . ?
C30 C25 Pb1 119.4(4) . . ?
C25 C26 C27 119.6(5) . . ?
C28 C27 C26 119.9(6) . . ?
C27 C28 C29 120.2(6) . . ?
C28 C29 C30 120.6(6) . . ?
C29 C30 C25 118.5(6) . . ?
N3 C31 C31 108.6(7) . 2_756 ?

loop_
_geom_bond_atom_site_label_1
_geom_bond_atom_site_label_2
_geom_bond_distance
_geom_bond_site_symmetry_2
_geom_bond_publ_flag
Pb1 C19 2.173(6) . ?
Pb1 C25 2.178(5) . ?
Pb1 Cl3 2.5100(16) . ?
Pb1 Cl2 2.585(2) . ?
Pb1 Cl1 2.8913(18) . ?
V1 O3 1.595(3) . ?
V1 O1 1.936(4) . ?
V1 O2 1.939(4) . ?
V1 N1 2.048(5) . ?
V1 N2 2.059(5) . ?
O2 C16 1.323(7) . ?
N2 C10 1.292(7) . ?
N2 C9 1.488(8) . ?
O1 C1 1.333(7) . ?
O5 C15 1.390(7) . ?
O5 C18 1.417(9) . ?
O4 C2 1.357(7) . ?
O4 C17 1.431(7) . ?
N3 C31 1.474(8) . ?
N1 C7 1.277(7) . ?
N1 C8 1.469(7) . ?
C1 C6 1.411(8) . ?
C1 C2 1.427(8) . ?
C2 C3 1.383(9) . ?
C3 C4 1.376(10) . ?
C4 C5 1.367(10) . ?
C5 C6 1.415(9) . ?
C6 C7 1.430(8) . ?
C8 C9 1.473(9) . ?
C10 C11 1.418(8) . ?
C11 C16 1.409(8) . ?
C11 C12 1.413(8) . ?
C12 C13 1.358(9) . ?
C13 C14 1.386(9) . ?
C14 C15 1.371(9) . ?
C15 C16 1.405(8) . ?
C19 C20 1.367(8) . ?
C19 C24 1.382(7) . ?
C20 C21 1.371(9) . ?
C21 C22 1.382(9) . ?
C22 C23 1.365(8) . ?
C23 C24 1.365(8) . ?
C25 C26 1.373(8) . ?
C25 C30 1.384(7) . ?
C26 C27 1.383(8) . ?
C27 C28 1.375(8) . ?
C28 C29 1.378(8) . ?
C29 C30 1.382(8) . ?
C31 C31 1.498(13) 2_756 ?
